data_7214621
loop_
_publ_author_name
'Gong, Yun'
'Li, Jian'
'Qin, Jianbo'
'Lin, Jianhua'

_publ_section_title
;
 A homochiral network constructed by supramolecular packing of 2D chiral
 bilayer: synthesis, structure and property of metal(ii) complex based on
 achiral 3,3&#x2032;,4,4&#x2032;-oxydiphthalate and coligand
;
_journal_issue 18
_journal_name_full CrystEngComm
_journal_page_first 5862
_journal_paper_doi 10.1039/c2ce25702e
_journal_volume 14
_journal_year 2012
_chemical_formula_sum 'C36 H20 N4 Ni2 O14'
_chemical_formula_weight 849.98
_chemical_name_systematic
;
?
;
_space_group_IT_number 92
_symmetry_cell_setting tetragonal
_symmetry_space_group_name_Hall 'P 4abw 2nw'
_symmetry_space_group_name_H-M 'P 41 21 2'
_atom_sites_solution_hydrogens geom
_atom_sites_solution_primary direct
_atom_sites_solution_secondary difmap
_audit_creation_method SHELXL-97
_cell_angle_alpha 90.00
_cell_angle_beta 90.00
_cell_angle_gamma 90.00
_cell_formula_units_Z 4
_cell_length_a 11.2689(5)
_cell_length_b 11.2689(5)
_cell_length_c 29.897(2)
_cell_measurement_reflns_used 6789
_cell_measurement_temperature 293(2)
_cell_measurement_theta_max 27.4372
_cell_measurement_theta_min 3.2705
_cell_volume 3796.6(3)
_computing_cell_refinement 'CrysAlisPro, Oxford Diffraction Ltd.'
_computing_data_collection 'CrysAlisPro, Oxford Diffraction Ltd.'
_computing_data_reduction 'CrysAlisPro, Oxford Diffraction Ltd.'
_computing_molecular_graphics 'SHELXTL (Sheldrick, 1997)'
_computing_publication_material 'SHELXTL (Sheldrick, 1997)'
_computing_structure_refinement 'SHELXL97 (Sheldrick, 2008)'
_computing_structure_solution 'SHELXS97 (Sheldrick, 2008)'
_diffrn_ambient_temperature 293(2)
_diffrn_measured_fraction_theta_full 0.998
_diffrn_measured_fraction_theta_max 0.998
_diffrn_measurement_device_type 'Oxford XCalibur Eos'
_diffrn_measurement_method '\w scans'
_diffrn_radiation_monochromator graphite
_diffrn_radiation_source 'fine-focus sealed tube'
_diffrn_radiation_type MoK\a
_diffrn_radiation_wavelength 0.71073
_diffrn_reflns_av_R_equivalents 0.0832
_diffrn_reflns_av_sigmaI/netI 0.0494
_diffrn_reflns_limit_h_max 14
_diffrn_reflns_limit_h_min -13
_diffrn_reflns_limit_k_max 14
_diffrn_reflns_limit_k_min -14
_diffrn_reflns_limit_l_max 38
_diffrn_reflns_limit_l_min -38
_diffrn_reflns_number 29760
_diffrn_reflns_theta_full 27.48
_diffrn_reflns_theta_max 27.48
_diffrn_reflns_theta_min 2.56
_exptl_absorpt_coefficient_mu 1.064
_exptl_absorpt_correction_T_max 1.0000
_exptl_absorpt_correction_T_min 0.5457
_exptl_absorpt_correction_type multi-scan
_exptl_absorpt_process_details 'SADABS; Sheldrick, 1996'
_exptl_crystal_colour green
_exptl_crystal_density_diffrn 1.487
_exptl_crystal_density_method 'not measured'
_exptl_crystal_description block
_exptl_crystal_F_000 1728
_exptl_crystal_size_max 0.23
_exptl_crystal_size_mid 0.21
_exptl_crystal_size_min 0.18
_refine_diff_density_max 1.239
_refine_diff_density_min -0.666
_refine_diff_density_rms 0.132
_refine_ls_abs_structure_details 'Flack H D (1983), Acta Cryst. A39, 876-881'
_refine_ls_abs_structure_Flack 0.11(5)
_refine_ls_extinction_method none
_refine_ls_goodness_of_fit_ref 1.108
_refine_ls_hydrogen_treatment constr
_refine_ls_matrix_type full
_refine_ls_number_parameters 270
_refine_ls_number_reflns 4362
_refine_ls_number_restraints 109
_refine_ls_restrained_S_all 1.106
_refine_ls_R_factor_all 0.0990
_refine_ls_R_factor_gt 0.0892
_refine_ls_shift/su_max 0.000
_refine_ls_shift/su_mean 0.000
_refine_ls_structure_factor_coef Fsqd
_refine_ls_weighting_details 'calc w=1/[\s^2^(Fo^2^)+(0.1153P)^2^+15.7396P] where P=(Fo^2^+2Fc^2^)/3'
_refine_ls_weighting_scheme calc
_refine_ls_wR_factor_gt 0.2414
_refine_ls_wR_factor_ref 0.2490
_reflns_number_gt 3840
_reflns_number_total 4362
_reflns_threshold_expression >2sigma(I)
_cod_data_source_file c2ce25702e.txt
_cod_data_source_block 10030302
_cod_depositor_comments
;
The following automatic conversions were performed:

'_symmetry_cell_setting' value 'Tetragonal' changed to 'tetragonal'
according to
/usr/data/users/saulius/automatic-downloads/retrospective/RSC/lib/dictionaries/cif_core.dic
dictionary named 'cif_core.dic' version 2.4.2 from 2011-04-26.

Automatic conversion script
Id: cif_fix_values 2281 2013-09-26 08:29:07Z andrius 
;
_cod_original_cell_volume 3796.6(4)
_cod_original_sg_symbol_H-M P41212
_cod_database_code 7214621

loop_
_symmetry_equiv_pos_as_xyz
'x, y, z'
'-x, -y, z+1/2'
'-y+1/2, x+1/2, z+1/4'
'y+1/2, -x+1/2, z+3/4'
'-x+1/2, y+1/2, -z+1/4'
'x+1/2, -y+1/2, -z+3/4'
'y, x, -z'
'-y, -x, -z+1/2'

loop_
_atom_site_label
_atom_site_type_symbol
_atom_site_fract_x
_atom_site_fract_y
_atom_site_fract_z
_atom_site_U_iso_or_equiv
_atom_site_adp_type
_atom_site_occupancy
_atom_site_symmetry_multiplicity
_atom_site_calc_flag
_atom_site_refinement_flags
Ni1 Ni 0.69418(7) -0.06817(8) 0.09390(3) 0.0308(3) Uani 1 1 d .
N1 N 0.5073(5) -0.0749(8) 0.0960(2) 0.0498(18) Uani 1 1 d .
N2 N -0.1216(5) -0.0649(7) 0.0929(2) 0.0424(16) Uani 1 1 d .
O1 O 0.6944(6) 0.1175(5) 0.09338(18) 0.0462(13) Uani 1 1 d .
O2A O 0.8025(10) 0.2203(8) 0.0407(3) 0.0575(17) Uani 0.70 1 d PU
O2B O 0.702(2) 0.2594(16) 0.0414(7) 0.055(5) Uani 0.30 1 d P
O3 O 0.6913(5) -0.0662(6) 0.02544(16) 0.0440(12) Uani 1 1 d .
O4 O 0.5901(7) -0.1097(7) -0.0347(2) 0.071(2) Uani 1 1 d .
O5A O 0.4031(17) 0.4031(17) 0.0000 0.075(6) Uani 0.40 2 d SP
O5B O 0.281(2) 0.224(2) -0.0376(10) 0.075(6) Uani 0.30 1 d P
O6 O 0.7049(6) -0.2506(5) 0.0917(2) 0.0523(15) Uani 1 1 d .
O7 O 0.6988(5) -0.0747(5) 0.16277(16) 0.0417(12) Uani 1 1 d .
O8 O 0.6578(13) 0.6578(13) 0.0000 0.087(7) Uani 0.50 2 d SP
O9 O 0.595(3) 0.420(3) 0.9781(13) 0.087(7) Uani 0.25 1 d P
C1 C 0.4460(7) -0.1581(9) 0.0765(4) 0.059(2) Uani 1 1 d U
H1 H 0.4873 -0.2208 0.0636 0.071 Uiso 1 1 calc R
C2 C 0.3221(8) -0.1597(10) 0.0737(4) 0.061(2) Uani 1 1 d U
H2 H 0.2822 -0.2207 0.0592 0.074 Uiso 1 1 calc R
C3 C 0.2608(7) -0.0662(10) 0.0937(3) 0.061(2) Uani 1 1 d U
C4 C 0.3272(8) 0.0214(12) 0.1143(4) 0.075(3) Uani 1 1 d U
H4 H 0.2893 0.0847 0.1283 0.089 Uiso 1 1 calc R
C5 C 0.4511(8) 0.0149(11) 0.1142(4) 0.072(3) Uani 1 1 d U
H5 H 0.4947 0.0756 0.1274 0.086 Uiso 1 1 calc R
C6 C 0.1299(7) -0.0611(10) 0.0930(3) 0.060(2) Uani 1 1 d U
C7 C 0.0649(9) -0.1171(11) 0.0578(4) 0.072(3) Uani 1 1 d U
H7 H 0.1037 -0.1531 0.0339 0.087 Uiso 1 1 calc R
C8 C -0.0573(8) -0.1161(11) 0.0604(4) 0.073(3) Uani 1 1 d U
H8 H -0.0988 -0.1544 0.0377 0.087 Uiso 1 1 calc R
C9 C -0.0580(7) -0.0109(9) 0.1260(3) 0.049(2) Uani 1 1 d U
H9 H -0.0990 0.0284 0.1486 0.059 Uiso 1 1 calc R
C10 C 0.0665(7) -0.0118(9) 0.1275(3) 0.054(2) Uani 1 1 d U
H10 H 0.1060 0.0208 0.1519 0.065 Uiso 1 1 calc R
C11 C 0.5431(11) 0.0687(11) 0.0029(4) 0.072(2) Uani 1 1 d U
C12 C 0.4387(13) 0.0867(13) -0.0197(4) 0.090(3) Uani 1 1 d U
H12 H 0.4061 0.0263 -0.0370 0.108 Uiso 1 1 calc R
C13 C 0.3806(13) 0.1991(14) -0.0164(5) 0.096(3) Uani 1 1 d U
C14 C 0.4350(13) 0.2960(13) 0.0056(5) 0.098(3) Uani 1 1 d U
C15 C 0.5427(12) 0.2775(12) 0.0280(5) 0.089(3) Uani 1 1 d U
H15 H 0.5759 0.3401 0.0439 0.107 Uiso 1 1 calc R
C16 C 0.6037(11) 0.1660(10) 0.0272(4) 0.072(2) Uani 1 1 d U
C17 C 0.7079(10) 0.1662(9) 0.0546(3) 0.0580(16) Uani 1 1 d U
C18 C 0.6103(9) -0.0425(9) -0.0020(3) 0.058(2) Uani 1 1 d U

loop_
_atom_site_aniso_label
_atom_site_aniso_U_11
_atom_site_aniso_U_22
_atom_site_aniso_U_33
_atom_site_aniso_U_23
_atom_site_aniso_U_13
_atom_site_aniso_U_12
Ni1 0.0211(4) 0.0383(5) 0.0330(4) -0.0039(4) -0.0036(3) 0.0055(4)
N1 0.023(3) 0.074(5) 0.052(4) -0.021(5) 0.005(3) -0.002(3)
N2 0.013(2) 0.071(4) 0.042(3) -0.012(4) -0.006(2) -0.004(3)
O1 0.065(4) 0.041(3) 0.034(3) -0.002(2) -0.017(3) -0.004(3)
O2A 0.066(4) 0.057(4) 0.050(3) -0.005(3) 0.001(3) -0.011(3)
O2B 0.075(15) 0.022(8) 0.066(13) 0.018(8) -0.017(12) -0.007(10)
O3 0.038(3) 0.061(4) 0.033(2) -0.009(3) -0.008(2) -0.011(3)
O4 0.077(5) 0.074(5) 0.064(4) -0.024(4) -0.040(4) 0.004(4)
O5A 0.060(7) 0.060(7) 0.106(15) 0.029(7) -0.029(7) 0.001(8)
O5B 0.060(7) 0.060(7) 0.106(15) 0.029(7) -0.029(7) 0.001(8)
O6 0.055(4) 0.044(3) 0.058(4) 0.003(3) -0.015(4) 0.006(3)
O7 0.041(3) 0.051(3) 0.033(2) -0.004(2) 0.004(2) 0.011(2)
O8 0.056(6) 0.056(6) 0.148(19) -0.037(9) 0.037(9) -0.005(8)
O9 0.056(6) 0.056(6) 0.148(19) -0.037(9) 0.037(9) -0.005(8)
C1 0.027(4) 0.071(6) 0.078(5) -0.023(5) -0.001(4) 0.006(4)
C2 0.028(4) 0.078(5) 0.078(5) -0.036(4) 0.000(4) 0.004(4)
C3 0.026(3) 0.090(5) 0.067(4) -0.042(4) -0.004(3) 0.002(4)
C4 0.030(4) 0.113(6) 0.081(5) -0.058(5) -0.005(4) 0.008(4)
C5 0.026(4) 0.107(7) 0.082(6) -0.062(5) -0.005(4) 0.017(4)
C6 0.018(3) 0.096(5) 0.067(4) -0.040(4) -0.001(3) 0.005(3)
C7 0.033(4) 0.112(6) 0.071(5) -0.051(5) -0.001(4) 0.006(4)
C8 0.032(4) 0.120(8) 0.066(5) -0.056(5) -0.011(4) -0.003(5)
C9 0.022(3) 0.074(5) 0.052(4) -0.028(4) -0.001(3) 0.006(4)
C10 0.023(3) 0.081(5) 0.058(4) -0.033(4) -0.005(3) 0.007(4)
C11 0.088(5) 0.069(5) 0.059(4) -0.008(4) -0.031(4) 0.016(4)
C12 0.100(6) 0.091(6) 0.079(5) -0.009(5) -0.045(5) 0.018(6)
C13 0.094(7) 0.098(7) 0.096(6) -0.004(6) -0.049(6) 0.019(6)
C14 0.095(7) 0.090(7) 0.109(7) 0.003(6) -0.043(6) 0.024(6)
C15 0.089(6) 0.077(6) 0.100(6) -0.003(5) -0.036(6) 0.010(5)
C16 0.084(5) 0.062(5) 0.069(5) -0.003(4) -0.016(4) 0.010(4)
C17 0.067(4) 0.057(4) 0.050(3) -0.006(3) 0.001(3) -0.010(3)
C18 0.068(6) 0.058(5) 0.048(4) -0.001(4) -0.020(4) -0.002(4)

loop_
_atom_type_symbol
_atom_type_description
_atom_type_scat_dispersion_real
_atom_type_scat_dispersion_imag
_atom_type_scat_source
C C 0.0033 0.0016 'International Tables Vol C Tables 4.2.6.8 and 6.1.1.4'
H H 0.0000 0.0000 'International Tables Vol C Tables 4.2.6.8 and 6.1.1.4'
N N 0.0061 0.0033 'International Tables Vol C Tables 4.2.6.8 and 6.1.1.4'
O O 0.0106 0.0060 'International Tables Vol C Tables 4.2.6.8 and 6.1.1.4'
Ni Ni 0.3393 1.1124 'International Tables Vol C Tables 4.2.6.8 and 6.1.1.4'

loop_
_geom_angle_atom_site_label_1
_geom_angle_atom_site_label_2
_geom_angle_atom_site_label_3
_geom_angle
_geom_angle_site_symmetry_1
_geom_angle_site_symmetry_3
N2 C9 C10 123.0(7) . .
N2 C9 H9 118.5 . .
C10 C9 H9 118.5 . .
N1 C1 C2 124.5(9) . .
N1 C1 H1 117.8 . .
C2 C1 H1 117.8 . .
O3 Ni1 O7 178.5(2) . .
O3 Ni1 O6 88.9(3) . .
O7 Ni1 O6 89.7(2) . .
O3 Ni1 N2 90.1(2) . 1_655
O7 Ni1 N2 89.4(2) . 1_655
O6 Ni1 N2 87.6(3) . 1_655
O3 Ni1 O1 88.9(2) . .
O7 Ni1 O1 92.5(2) . .
O6 Ni1 O1 175.9(3) . .
N2 Ni1 O1 88.9(3) 1_655 .
O3 Ni1 N1 90.8(3) . .
O7 Ni1 N1 89.7(3) . .
O6 Ni1 N1 91.4(3) . .
N2 Ni1 N1 178.7(3) 1_655 .
O1 Ni1 N1 92.1(3) . .
C18 O3 Ni1 131.8(6) . .
C17 O1 Ni1 115.6(6) . .
C8 N2 C9 115.6(6) . .
C8 N2 Ni1 122.9(5) . 1_455
C9 N2 Ni1 121.5(5) . 1_455
C1 N1 C5 119.0(7) . .
C1 N1 Ni1 122.9(6) . .
C5 N1 Ni1 117.8(6) . .
C4 C3 C2 117.5(8) . .
C4 C3 C6 121.3(8) . .
C2 C3 C6 121.2(8) . .
C10 C6 C7 117.8(8) . .
C10 C6 C3 121.6(8) . .
C7 C6 C3 120.4(8) . .
C3 C4 C5 120.1(9) . .
C3 C4 H4 120.0 . .
C5 C4 H4 120.0 . .
O2B C17 O1 134.9(15) . .
O2B C17 O2A 59.8(14) . .
O1 C17 O2A 125.8(10) . .
O2B C17 C16 75.5(14) . .
O1 C17 C16 114.7(10) . .
O2A C17 C16 119.4(10) . .
C3 C2 C1 117.3(9) . .
C3 C2 H2 121.3 . .
C1 C2 H2 121.3 . .
C6 C10 C9 119.9(7) . .
C6 C10 H10 120.1 . .
C9 C10 H10 120.1 . .
O3 C18 O4 120.7(10) . .
O3 C18 C11 119.4(9) . .
O4 C18 C11 119.8(9) . .
N1 C5 C4 121.6(9) . .
N1 C5 H5 119.2 . .
C4 C5 H5 119.2 . .
N2 C8 C7 125.8(8) . .
N2 C8 H8 117.1 . .
C7 C8 H8 117.1 . .
C12 C11 C18 121.3(11) . .
C12 C11 C16 121.8(11) . .
C18 C11 C16 116.1(9) . .
C8 C7 C6 117.7(8) . .
C8 C7 H7 121.1 . .
C6 C7 H7 121.1 . .
C15 C16 C17 112.5(10) . .
C15 C16 C11 115.8(11) . .
C17 C16 C11 131.3(10) . .
C11 C12 C13 119.4(12) . .
C11 C12 H12 120.3 . .
C13 C12 H12 120.3 . .
C14 C15 C16 122.6(13) . .
C14 C15 H15 118.7 . .
C16 C15 H15 118.7 . .
C14 O5A C14 124(3) 7 .
O5A C14 C13 123.3(14) . .
O5A C14 C15 116.7(16) . .
C13 C14 C15 118.9(13) . .
O5B C13 C14 115.3(17) . .
O5B C13 C12 123.1(17) . .
C14 C13 C12 121.1(12) . .

loop_
_geom_bond_atom_site_label_1
_geom_bond_atom_site_label_2
_geom_bond_distance
_geom_bond_site_symmetry_2
C9 N2 1.365(10) .
C9 C10 1.403(10) .
C9 H9 0.9300 .
C1 N1 1.303(11) .
C1 C2 1.398(11) .
C1 H1 0.9300 .
Ni1 O3 2.047(5) .
Ni1 O7 2.061(5) .
Ni1 O6 2.060(6) .
Ni1 N2 2.077(5) 1_655
Ni1 O1 2.093(6) .
Ni1 N1 2.108(6) .
O3 C18 1.255(11) .
O1 C17 1.292(11) .
N2 C8 1.342(11) .
N2 Ni1 2.077(5) 1_455
N1 C5 1.313(11) .
C3 C4 1.384(13) .
C3 C2 1.394(13) .
C3 C6 1.477(10) .
C6 C10 1.373(11) .
C6 C7 1.429(12) .
O2A C17 1.297(14) .
C4 C5 1.398(12) .
C4 H4 0.9300 .
C17 O2B 1.12(2) .
C17 C16 1.432(15) .
C2 H2 0.9300 .
C10 H10 0.9300 .
C18 O4 1.258(11) .
C18 C11 1.471(15) .
C5 H5 0.9300 .
C8 C7 1.379(13) .
C8 H8 0.9300 .
C11 C12 1.371(15) .
C11 C16 1.482(16) .
C7 H7 0.9300 .
C16 C15 1.432(17) .
C12 C13 1.429(19) .
C12 H12 0.9300 .
C15 C14 1.402(17) .
C15 H15 0.9300 .
O5A C14 1.271(19) 7
O5A C14 1.271(19) .
O5B C13 1.32(3) .
C14 C13 1.415(19) .
